data_7033228
loop_
_publ_author_name
'Hurley, Nicholas J.'
'Rawson, Jeremy M.'
'Pilkington, Melanie'

_publ_section_title
;
 3,3'-di(pyrazinamoyl)-2,2'-bipyridine: rational ligand design for the
 self-assembly of a 1-D coordination polymer.
;
_journal_issue 4
_journal_name_full 'Dalton transactions (Cambridge, England : 2003)'
_journal_page_first 1866
_journal_page_last 1874
_journal_paper_doi 10.1039/c4dt03220a
_journal_volume 44
_journal_year 2015
_chemical_formula_moiety 'C20 H14 N8 O2'
_chemical_formula_sum 'C20 H14 N8 O2'
_chemical_formula_weight 398.39
_chemical_name_systematic
;
 ?
;
_space_group_crystal_system monoclinic
_space_group_IT_number 14
_space_group_name_Hall '-P 2ybc'
_space_group_name_H-M_alt 'P 1 21/c 1'
_symmetry_space_group_name_Hall '-P 2ybc'
_symmetry_space_group_name_H-M 'P 1 21/c 1'
_atom_sites_solution_hydrogens mixed
_audit_creation_method SHELXL-2013
_audit_update_record
;
2014-08-20 deposited with the CCDC.
2014-11-25 downloaded from the CCDC.
;
_cell_angle_alpha 90
_cell_angle_beta 101.984(3)
_cell_angle_gamma 90
_cell_formula_units_Z 4
_cell_length_a 7.7883(5)
_cell_length_b 15.5419(10)
_cell_length_c 14.6518(9)
_cell_measurement_reflns_used 9930
_cell_measurement_temperature 150(2)
_cell_measurement_theta_max 30.59
_cell_measurement_theta_min 2.62
_cell_volume 1734.87(19)
_computing_cell_refinement 'Bruker SAINT'
_computing_data_collection 'Bruker APEX2'
_computing_data_reduction 'Bruker SAINT'
_computing_molecular_graphics 'Bruker SHELXTL'
_computing_publication_material 'Bruker SHELXTL'
_computing_structure_refinement 'SHELXL-2013 (Sheldrick, 2013)'
_computing_structure_solution 'SHELXS-97 (Sheldrick, 2008)'
_diffrn_ambient_temperature 150(2)
_diffrn_measured_fraction_theta_full 0.998
_diffrn_measured_fraction_theta_max 0.999
_diffrn_radiation_type MoK\a
_diffrn_radiation_wavelength 0.71073
_diffrn_reflns_av_R_equivalents 0.0517
_diffrn_reflns_av_unetI/netI 0.0417
_diffrn_reflns_Laue_measured_fraction_full 0.998
_diffrn_reflns_Laue_measured_fraction_max 0.999
_diffrn_reflns_limit_h_max 9
_diffrn_reflns_limit_h_min -9
_diffrn_reflns_limit_k_max 19
_diffrn_reflns_limit_k_min -19
_diffrn_reflns_limit_l_max 17
_diffrn_reflns_limit_l_min -18
_diffrn_reflns_number 18877
_diffrn_reflns_point_group_measured_fraction_full 0.998
_diffrn_reflns_point_group_measured_fraction_max 0.999
_diffrn_reflns_theta_full 25.242
_diffrn_reflns_theta_max 26.000
_diffrn_reflns_theta_min 1.933
_diffrn_source 'fine-focus sealed tube'
_exptl_absorpt_coefficient_mu 0.106
_exptl_absorpt_correction_T_max 0.7461
_exptl_absorpt_correction_T_min 0.6575
_exptl_absorpt_correction_type multi-scan
_exptl_absorpt_process_details Bruker-SADABS
_exptl_crystal_colour brown
_exptl_crystal_density_diffrn 1.525
_exptl_crystal_description needle
_exptl_crystal_F_000 824
_exptl_crystal_size_max 0.41
_exptl_crystal_size_mid 0.04
_exptl_crystal_size_min 0.04
_refine_diff_density_max 0.441
_refine_diff_density_min -0.438
_refine_diff_density_rms 0.106
_refine_ls_extinction_method none
_refine_ls_goodness_of_fit_ref 1.425
_refine_ls_hydrogen_treatment mixed
_refine_ls_matrix_type full
_refine_ls_number_parameters 279
_refine_ls_number_reflns 3413
_refine_ls_number_restraints 0
_refine_ls_restrained_S_all 1.425
_refine_ls_R_factor_all 0.1105
_refine_ls_R_factor_gt 0.0954
_refine_ls_shift/su_max 0.000
_refine_ls_shift/su_mean 0.000
_refine_ls_structure_factor_coef Fsqd
_refine_ls_weighting_details 'w=1/[\s^2^(Fo^2^)+(0.0618P)^2^+3.4031P] where P=(Fo^2^+2Fc^2^)/3'
_refine_ls_weighting_scheme calc
_refine_ls_wR_factor_gt 0.2013
_refine_ls_wR_factor_ref 0.2146
_reflns_Friedel_coverage 0.000
_reflns_number_gt 2982
_reflns_number_total 3413
_reflns_threshold_expression 'I > 2\s(I)'
_cod_data_source_file c4dt03220a2.cif
_cod_data_source_block nhjan202010_0m
_cod_depositor_comments 'Adding full bibliography for 7033228--7033229.cif.'
_cod_database_code 7033228
_shelx_space_group_comment
;
The symmetry employed for this shelxl refinement is uniquely defined
by the following loop, which should always be used as a source of
symmetry information in preference to the above space-group names.
They are only intended as comments.
;
_shelxl_version_number 2013-3

loop_
_space_group_symop_operation_xyz
'x, y, z'
'-x, y+1/2, -z+1/2'
'-x, -y, -z'
'x, -y-1/2, z-1/2'

loop_
_atom_site_label
_atom_site_type_symbol
_atom_site_fract_x
_atom_site_fract_y
_atom_site_fract_z
_atom_site_U_iso_or_equiv
_atom_site_adp_type
_atom_site_occupancy
_atom_site_site_symmetry_order
_atom_site_calc_flag
_atom_site_refinement_flags_posn
_atom_site_refinement_flags_adp
C1 C -0.0099(5) 0.4990(2) 0.5497(2) 0.0128(8) Uani 1 1 d . .
C2 C 0.0423(5) 0.4295(2) 0.6124(2) 0.0135(8) Uani 1 1 d . .
C3 C 0.0118(5) 0.4381(2) 0.7029(2) 0.0158(8) Uani 1 1 d . .
H3 H 0.0429 0.3935 0.7455 0.019 Uiso 1 1 calc R U
C4 C -0.0628(5) 0.5108(3) 0.7297(3) 0.0196(9) Uani 1 1 d . .
H4 H -0.0843 0.5158 0.7896 0.023 Uiso 1 1 calc R U
C5 C -0.1055(5) 0.5766(3) 0.6661(3) 0.0179(8) Uani 1 1 d . .
H5 H -0.1538 0.6269 0.6843 0.021 Uiso 1 1 calc R U
C6 C 0.1810(5) 0.2854(2) 0.6327(2) 0.0156(8) Uani 1 1 d . .
C7 C 0.2582(5) 0.2203(2) 0.5753(2) 0.0161(8) Uani 1 1 d . .
C8 C 0.3336(5) 0.1456(3) 0.6173(3) 0.0191(9) Uani 1 1 d . .
H8 H 0.3391 0.1375 0.6807 0.023 Uiso 1 1 calc R U
C9 C 0.3858(5) 0.1010(3) 0.4785(3) 0.0226(9) Uani 1 1 d . .
H9 H 0.4268 0.0602 0.4418 0.027 Uiso 1 1 calc R U
C10 C 0.3133(5) 0.1765(3) 0.4372(3) 0.0214(9) Uani 1 1 d . .
H10 H 0.3098 0.1852 0.3740 0.026 Uiso 1 1 calc R U
C11 C 0.5024(4) -0.0109(2) 0.9505(2) 0.0129(8) Uani 1 1 d . .
C12 C 0.5683(4) 0.0438(2) 0.8879(2) 0.0122(7) Uani 1 1 d . .
C13 C 0.5644(5) 0.0139(2) 0.7976(2) 0.0154(8) Uani 1 1 d . .
H13 H 0.6073 0.0480 0.7552 0.018 Uiso 1 1 calc R U
C14 C 0.4965(5) -0.0663(3) 0.7717(2) 0.0177(8) Uani 1 1 d . .
H14 H 0.4927 -0.0865 0.7116 0.021 Uiso 1 1 calc R U
C15 C 0.4346(5) -0.1163(2) 0.8351(3) 0.0165(8) Uani 1 1 d . .
H15 H 0.3888 -0.1704 0.8172 0.020 Uiso 1 1 calc R U
C16 C 0.6995(5) 0.1864(3) 0.8694(3) 0.0178(8) Uani 1 1 d . .
C17 C 0.7671(5) 0.2635(3) 0.9278(3) 0.0174(8) Uani 1 1 d . .
C18 C 0.8437(5) 0.3306(3) 0.8883(3) 0.0244(10) Uani 1 1 d . .
H18 H 0.8551 0.3256 0.8265 0.029 Uiso 1 1 calc R U
C19 C 0.8814(5) 0.4044(3) 1.0235(3) 0.0255(9) Uani 1 1 d . .
H19 H 0.9164 0.4534 1.0589 0.031 Uiso 1 1 calc R U
C20 C 0.8099(5) 0.3360(3) 1.0643(3) 0.0229(9) Uani 1 1 d . .
H20 H 0.8032 0.3399 1.1268 0.027 Uiso 1 1 calc R U
N1 N -0.0798(4) 0.5703(2) 0.5795(2) 0.0170(7) Uani 1 1 d . .
N2 N 0.1197(4) 0.3563(2) 0.5831(2) 0.0149(7) Uani 1 1 d . .
N3 N 0.2485(4) 0.2372(2) 0.4850(2) 0.0196(7) Uani 1 1 d . .
N4 N 0.3986(5) 0.0849(2) 0.5694(2) 0.0235(8) Uani 1 1 d . .
N5 N 0.4386(4) -0.0888(2) 0.9218(2) 0.0162(7) Uani 1 1 d . .
N6 N 0.6371(4) 0.1247(2) 0.9181(2) 0.0154(7) Uani 1 1 d . .
N7 N 0.7510(4) 0.2657(2) 1.0170(2) 0.0205(7) Uani 1 1 d . .
N8 N 0.9017(5) 0.4020(2) 0.9353(2) 0.0293(9) Uani 1 1 d . .
O1 O 0.1797(4) 0.27037(18) 0.71440(18) 0.0234(7) Uani 1 1 d . .
O2 O 0.7039(4) 0.18521(19) 0.78640(19) 0.0274(7) Uani 1 1 d . .
H2 H 0.137(6) 0.358(3) 0.526(3) 0.025(12) Uiso 1 1 d . .
H6 H 0.638(6) 0.137(3) 0.975(3) 0.020(11) Uiso 1 1 d . .

loop_
_atom_site_aniso_label
_atom_site_aniso_U_11
_atom_site_aniso_U_22
_atom_site_aniso_U_33
_atom_site_aniso_U_23
_atom_site_aniso_U_13
_atom_site_aniso_U_12
C1 0.0136(17) 0.0159(19) 0.0090(17) -0.0003(13) 0.0022(13) -0.0017(14)
C2 0.0104(17) 0.0157(19) 0.0136(17) -0.0017(14) 0.0009(13) -0.0042(14)
C3 0.0193(19) 0.016(2) 0.0138(18) 0.0030(15) 0.0077(15) -0.0006(15)
C4 0.021(2) 0.026(2) 0.0116(18) -0.0019(15) 0.0033(15) 0.0007(17)
C5 0.0194(19) 0.017(2) 0.0180(19) -0.0053(15) 0.0069(15) 0.0023(15)
C6 0.0194(19) 0.017(2) 0.0097(17) 0.0033(14) 0.0015(14) -0.0026(16)
C7 0.0181(19) 0.016(2) 0.0136(18) 0.0015(14) 0.0019(14) -0.0040(15)
C8 0.024(2) 0.017(2) 0.0167(19) 0.0050(15) 0.0042(15) 0.0014(16)
C9 0.024(2) 0.020(2) 0.024(2) -0.0013(17) 0.0050(17) 0.0030(17)
C10 0.026(2) 0.024(2) 0.0143(18) 0.0002(16) 0.0052(16) 0.0052(17)
C11 0.0107(17) 0.0122(18) 0.0149(18) -0.0002(14) 0.0003(13) 0.0017(14)
C12 0.0098(16) 0.0134(18) 0.0131(17) 0.0013(14) 0.0018(13) 0.0058(14)
C13 0.0138(17) 0.020(2) 0.0137(17) 0.0033(15) 0.0053(14) 0.0033(15)
C14 0.0200(19) 0.024(2) 0.0083(17) -0.0009(15) 0.0008(14) 0.0036(16)
C15 0.0167(19) 0.0156(19) 0.0158(18) -0.0042(15) 0.0002(14) 0.0007(15)
C16 0.0183(19) 0.021(2) 0.0135(18) 0.0085(15) 0.0028(15) -0.0002(16)
C17 0.0185(19) 0.019(2) 0.0149(18) 0.0053(15) 0.0042(15) 0.0010(16)
C18 0.026(2) 0.030(2) 0.0140(19) 0.0101(17) -0.0024(16) -0.0074(18)
C19 0.024(2) 0.018(2) 0.029(2) -0.0009(17) -0.0063(17) -0.0010(17)
C20 0.022(2) 0.022(2) 0.024(2) -0.0006(17) 0.0030(16) -0.0012(17)
N1 0.0194(16) 0.0177(17) 0.0139(16) -0.0021(13) 0.0031(13) 0.0022(13)
N2 0.0193(16) 0.0161(17) 0.0092(15) 0.0011(12) 0.0029(12) -0.0013(13)
N3 0.0240(18) 0.0181(18) 0.0156(16) 0.0030(13) 0.0017(13) 0.0020(14)
N4 0.0280(19) 0.0190(19) 0.0237(18) 0.0026(14) 0.0058(15) 0.0078(15)
N5 0.0169(16) 0.0136(17) 0.0182(16) 0.0003(13) 0.0039(13) -0.0006(13)
N6 0.0202(17) 0.0134(17) 0.0133(16) -0.0012(13) 0.0053(13) -0.0005(13)
N7 0.0208(17) 0.0148(17) 0.0252(18) -0.0002(14) 0.0034(14) -0.0052(14)
N8 0.037(2) 0.022(2) 0.0243(19) 0.0055(15) -0.0042(16) -0.0115(16)
O1 0.0385(17) 0.0164(14) 0.0158(14) 0.0063(11) 0.0066(12) 0.0025(13)
O2 0.0390(18) 0.0249(17) 0.0192(15) 0.0046(12) 0.0083(13) -0.0086(14)

loop_
_atom_type_symbol
_atom_type_description
_atom_type_scat_dispersion_real
_atom_type_scat_dispersion_imag
_atom_type_scat_source
C C 0.0033 0.0016 'International Tables Vol C Tables 4.2.6.8 and 6.1.1.4'
H H 0.0000 0.0000 'International Tables Vol C Tables 4.2.6.8 and 6.1.1.4'
N N 0.0061 0.0033 'International Tables Vol C Tables 4.2.6.8 and 6.1.1.4'
O O 0.0106 0.0060 'International Tables Vol C Tables 4.2.6.8 and 6.1.1.4'

loop_
_geom_angle_atom_site_label_1
_geom_angle_atom_site_label_2
_geom_angle_atom_site_label_3
_geom_angle
_geom_angle_site_symmetry_3
N1 C1 C2 119.8(3) .
N1 C1 C1 115.4(4) 3_566
C2 C1 C1 124.8(4) 3_566
N2 C2 C3 122.5(3) .
N2 C2 C1 120.2(3) .
C3 C2 C1 117.2(3) .
C4 C3 C2 121.1(3) .
C4 C3 H3 119.5 .
C2 C3 H3 119.5 .
C3 C4 C5 118.6(3) .
C3 C4 H4 120.7 .
C5 C4 H4 120.7 .
N1 C5 C4 121.9(4) .
N1 C5 H5 119.1 .
C4 C5 H5 119.1 .
O1 C6 N2 127.6(4) .
O1 C6 C7 120.0(3) .
N2 C6 C7 112.4(3) .
N3 C7 C8 122.4(4) .
N3 C7 C6 118.0(3) .
C8 C7 C6 119.6(3) .
N4 C8 C7 122.0(4) .
N4 C8 H8 119.0 .
C7 C8 H8 119.0 .
N4 C9 C10 122.2(4) .
N4 C9 H9 118.9 .
C10 C9 H9 118.9 .
N3 C10 C9 122.2(4) .
N3 C10 H10 118.9 .
C9 C10 H10 118.9 .
N5 C11 C12 119.8(3) .
N5 C11 C11 115.1(4) 3_657
C12 C11 C11 125.1(4) 3_657
C13 C12 N6 121.9(3) .
C13 C12 C11 118.2(3) .
N6 C12 C11 119.8(3) .
C14 C13 C12 119.5(3) .
C14 C13 H13 120.2 .
C12 C13 H13 120.2 .
C15 C14 C13 119.7(3) .
C15 C14 H14 120.1 .
C13 C14 H14 120.1 .
N5 C15 C14 121.4(4) .
N5 C15 H15 119.3 .
C14 C15 H15 119.3 .
O2 C16 N6 127.1(4) .
O2 C16 C17 120.0(3) .
N6 C16 C17 112.8(3) .
N7 C17 C18 121.6(4) .
N7 C17 C16 119.0(3) .
C18 C17 C16 119.4(3) .
N8 C18 C17 122.6(4) .
N8 C18 H18 118.7 .
C17 C18 H18 118.7 .
N8 C19 C20 122.3(4) .
N8 C19 H19 118.9 .
C20 C19 H19 118.9 .
N7 C20 C19 122.1(4) .
N7 C20 H20 119.0 .
C19 C20 H20 119.0 .
C5 N1 C1 121.4(3) .
C6 N2 C2 128.7(3) .
C6 N2 H2 116(3) .
C2 N2 H2 115(3) .
C10 N3 C7 115.5(3) .
C8 N4 C9 115.6(3) .
C15 N5 C11 121.3(3) .
C16 N6 C12 128.9(3) .
C16 N6 H6 115(3) .
C12 N6 H6 116(3) .
C20 N7 C17 116.1(3) .
C18 N8 C19 115.3(4) .

loop_
_geom_bond_atom_site_label_1
_geom_bond_atom_site_label_2
_geom_bond_distance
_geom_bond_site_symmetry_2
C1 N1 1.346(5) .
C1 C2 1.422(5) .
C1 C1 1.496(7) 3_566
C2 N2 1.397(5) .
C2 C3 1.401(5) .
C3 C4 1.365(5) .
C3 H3 0.9300 .
C4 C5 1.378(5) .
C4 H4 0.9300 .
C5 N1 1.329(5) .
C5 H5 0.9300 .
C6 O1 1.222(4) .
C6 N2 1.351(5) .
C6 C7 1.518(5) .
C7 N3 1.337(5) .
C7 C8 1.385(5) .
C8 N4 1.336(5) .
C8 H8 0.9300 .
C9 N4 1.339(5) .
C9 C10 1.385(6) .
C9 H9 0.9300 .
C10 N3 1.335(5) .
C10 H10 0.9300 .
C11 N5 1.343(5) .
C11 C12 1.421(5) .
C11 C11 1.499(7) 3_657
C12 C13 1.396(5) .
C12 N6 1.402(5) .
C13 C14 1.376(5) .
C13 H13 0.9300 .
C14 C15 1.373(5) .
C14 H14 0.9300 .
C15 N5 1.335(5) .
C15 H15 0.9300 .
C16 O2 1.223(5) .
C16 N6 1.346(5) .
C16 C17 1.502(6) .
C17 N7 1.339(5) .
C17 C18 1.387(5) .
C18 N8 1.335(5) .
C18 H18 0.9300 .
C19 N8 1.334(6) .
C19 C20 1.391(6) .
C19 H19 0.9300 .
C20 N7 1.325(5) .
C20 H20 0.9300 .
N2 H2 0.87(5) .
N6 H6 0.85(5) .
